data_4103581
loop_
_publ_author_name
'Jaeheung Cho'
'Ritimukta Sarangi'
'Hye Yeon Kang'
'Jung Yoon Lee'
'Minoru Kubo'
'Takashi Ogura'
'Edward I. Solomon'
'Wonwoo Nam'

_publ_contact_author_address
; Department of Chemistry and Nano Science
  Ewha Womans University
  Seoul 120-750
  Korea
;
_publ_contact_author_email jaeheung@ewha.ac.kr
_publ_contact_author_name 'Dr. Jaeheung Cho'
_publ_section_title
;
 Synthesis, Structural, and Spectroscopic Characterization and
 Reactivities of Mononuclear Cobalt(III)-Peroxo Complexes
;
_journal_name_full 'Journal of the American Chemical Society'
_journal_page_first 16977
_journal_page_last 16986
_journal_paper_doi 10.1021/ja107177m
_journal_volume 132
_journal_year 2010
_chemical_formula_sum 'C14 H0 Cl2 Co N5 O8'
_chemical_formula_weight 524.24
_chemical_name_systematic
; 
 ? 
;
_space_group_IT_number 62
_symmetry_cell_setting orthorhombic
_symmetry_space_group_name_Hall '-P 2ac 2n'
_symmetry_space_group_name_H-M 'P n m a'
_atom_sites_solution_primary direct
_atom_sites_solution_secondary difmap
_audit_creation_method 'manual editing of form.cif'
_cell_angle_alpha 90.00
_cell_angle_beta 90.00
_cell_angle_gamma 90.00
_cell_formula_units_Z 4
_cell_length_a 14.718(2)
_cell_length_b 8.9472(12)
_cell_length_c 17.545(2)
_cell_measurement_reflns_used 2381
_cell_measurement_temperature 298(2)
_cell_measurement_theta_max 19.89
_cell_measurement_theta_min 2.35
_cell_volume 2310.4(5)
_computing_cell_refinement 'Bruker SMART'
_computing_data_collection 'Bruker SMART'
_computing_data_reduction 'Bruker SAINT'
_computing_molecular_graphics 'Bruker SHELXTL'
_computing_publication_material 'Bruker SHELXTL'
_computing_structure_refinement 'SHELXL-97 (Sheldrick, 2008)'
_computing_structure_solution 'SHELXS-97 (Sheldrick, 2008)'
_diffrn_ambient_temperature 298(2)
_diffrn_measured_fraction_theta_full 0.964
_diffrn_measured_fraction_theta_max 0.964
_diffrn_measurement_device_type 'CCD area detector'
_diffrn_measurement_method 'phi and omega scans'
_diffrn_radiation_monochromator graphite
_diffrn_radiation_source 'fine-focus sealed tube'
_diffrn_radiation_type MoK\a
_diffrn_radiation_wavelength 0.71073
_diffrn_reflns_av_R_equivalents 0.0966
_diffrn_reflns_av_sigmaI/netI 0.0885
_diffrn_reflns_limit_h_max 19
_diffrn_reflns_limit_h_min -19
_diffrn_reflns_limit_k_max 11
_diffrn_reflns_limit_k_min -11
_diffrn_reflns_limit_l_max 23
_diffrn_reflns_limit_l_min -15
_diffrn_reflns_number 13894
_diffrn_reflns_theta_full 28.27
_diffrn_reflns_theta_max 28.27
_diffrn_reflns_theta_min 1.81
_exptl_absorpt_coefficient_mu 1.022
_exptl_absorpt_correction_type none
_exptl_crystal_colour Orange
_exptl_crystal_density_diffrn 1.507
_exptl_crystal_density_method 'not measured'
_exptl_crystal_description Block
_exptl_crystal_F_000 1088
_exptl_crystal_size_max 0.3
_exptl_crystal_size_mid 0.2
_exptl_crystal_size_min 0.2
_refine_diff_density_max 0.657
_refine_diff_density_min -0.653
_refine_diff_density_rms 0.129
_refine_ls_extinction_method none
_refine_ls_goodness_of_fit_ref 1.030
_refine_ls_matrix_type full
_refine_ls_number_parameters 160
_refine_ls_number_reflns 2927
_refine_ls_number_restraints 0
_refine_ls_restrained_S_all 1.030
_refine_ls_R_factor_all 0.1098
_refine_ls_R_factor_gt 0.0794
_refine_ls_shift/su_max 0.000
_refine_ls_shift/su_mean 0.000
_refine_ls_structure_factor_coef Fsqd
_refine_ls_weighting_details 'calc w=1/[\s^2^(Fo^2^)+(0.1266P)^2^+0.0000P] where P=(Fo^2^+2Fc^2^)/3'
_refine_ls_weighting_scheme calc
_refine_ls_wR_factor_gt 0.2227
_refine_ls_wR_factor_ref 0.2324
_reflns_number_gt 1569
_reflns_number_total 2927
_reflns_threshold_expression >2sigma(I)
_cod_data_source_file ja107177m_si_002.cif
_cod_data_source_block cho122pnma
_cod_database_code 4103581

loop_
_symmetry_equiv_pos_as_xyz
'x, y, z'
'-x+1/2, -y, z+1/2'
'-x, y+1/2, -z'
'x+1/2, -y+1/2, -z+1/2'
'-x, -y, -z'
'x-1/2, y, -z-1/2'
'x, -y-1/2, z'
'-x-1/2, y-1/2, z-1/2'

loop_
_atom_site_label
_atom_site_type_symbol
_atom_site_fract_x
_atom_site_fract_y
_atom_site_fract_z
_atom_site_U_iso_or_equiv
_atom_site_adp_type
_atom_site_occupancy
_atom_site_symmetry_multiplicity
_atom_site_calc_flag
_atom_site_refinement_flags
Co1 Co 0.23426(7) 0.7500 0.59484(5) 0.0419(3) Uani 1 2 d S
Cl1 Cl 0.32264(17) 0.7500 0.88682(12) 0.0674(6) Uani 1 2 d S
Cl2 Cl 0.45310(13) 0.7500 0.32503(10) 0.0533(5) Uani 1 2 d S
N3 N 0.1875(5) 0.7500 0.4865(4) 0.0609(17) Uani 1 2 d S
N1 N 0.3319(3) 0.9022(5) 0.5896(2) 0.0541(11) Uani 1 1 d .
N2 N 0.1548(3) 0.9054(5) 0.6424(2) 0.0595(11) Uani 1 1 d .
O4 O 0.5006(5) 0.7500 0.3954(3) 0.106(3) Uani 1 2 d S
C7 C 0.1709(6) 0.7500 0.4210(5) 0.062(2) Uani 1 2 d S
O1 O 0.2283(6) 0.7500 0.8884(6) 0.179(5) Uani 1 2 d S
O6 O 0.4830(5) 0.8710(8) 0.2812(4) 0.156(3) Uani 1 1 d .
O5 O 0.3619(5) 0.7500 0.3329(5) 0.181(5) Uani 1 2 d S
C1 C 0.3511(5) 0.9739(7) 0.5141(3) 0.087(2) Uani 1 1 d .
C2 C 0.0875(6) 0.9785(9) 0.5945(4) 0.099(2) Uani 1 1 d .
C6 C 0.1107(7) 0.8271(7) 0.7068(4) 0.141(4) Uani 1 1 d .
C3 C 0.4141(6) 0.8272(8) 0.6156(6) 0.154(4) Uani 1 1 d .
O3 O 0.3484(10) 0.7500 0.9565(5) 0.229(7) Uani 1 2 d S
C4 C 0.3038(6) 1.0183(8) 0.6479(4) 0.110(3) Uani 1 1 d .
O2 O 0.3483(7) 0.8661(10) 0.8451(5) 0.267(6) Uani 1 1 d .
C5 C 0.2178(11) 0.9865(17) 0.6909(9) 0.070(4) Uani 0.50 1 d P
C5* C 0.2162(12) 1.0419(16) 0.6522(10) 0.072(4) Uani 0.50 1 d P
C8 C 0.1470(8) 0.7500 0.3383(5) 0.097(3) Uani 1 2 d S

loop_
_atom_site_aniso_label
_atom_site_aniso_U_11
_atom_site_aniso_U_22
_atom_site_aniso_U_33
_atom_site_aniso_U_23
_atom_site_aniso_U_13
_atom_site_aniso_U_12
Co1 0.0509(6) 0.0363(5) 0.0386(5) 0.000 0.0039(4) 0.000
Cl1 0.0786(16) 0.0726(13) 0.0510(12) 0.000 0.0024(10) 0.000
Cl2 0.0565(12) 0.0543(10) 0.0492(10) 0.000 -0.0029(8) 0.000
N3 0.066(4) 0.068(4) 0.048(4) 0.000 -0.011(3) 0.000
N1 0.058(3) 0.047(2) 0.057(3) -0.001(2) -0.001(2) -0.010(2)
N2 0.063(3) 0.053(2) 0.063(3) -0.009(2) 0.008(2) 0.010(2)
O4 0.085(5) 0.160(8) 0.074(5) 0.000 -0.020(3) 0.000
C7 0.056(5) 0.070(5) 0.059(5) 0.000 -0.001(4) 0.000
O1 0.077(7) 0.291(16) 0.168(9) 0.000 0.011(5) 0.000
O6 0.148(6) 0.155(6) 0.166(5) 0.080(5) -0.014(4) -0.022(5)
O5 0.053(5) 0.395(16) 0.096(5) 0.000 0.002(4) 0.000
C1 0.113(6) 0.091(4) 0.056(4) 0.013(3) 0.016(3) -0.041(4)
C2 0.100(6) 0.097(5) 0.099(5) 0.026(4) 0.007(4) 0.048(5)
C6 0.249(11) 0.078(4) 0.095(5) 0.031(4) 0.111(6) 0.061(6)
C3 0.084(6) 0.069(4) 0.308(12) 0.047(6) -0.099(7) -0.008(4)
O3 0.34(2) 0.286(15) 0.061(6) 0.000 -0.039(8) 0.000
C4 0.124(7) 0.102(5) 0.103(5) -0.072(5) 0.050(5) -0.058(5)
O2 0.241(11) 0.279(10) 0.280(10) 0.200(9) -0.054(8) -0.083(9)
C5 0.075(10) 0.064(10) 0.071(10) -0.023(7) 0.012(8) -0.019(8)
C5* 0.073(10) 0.051(8) 0.093(12) -0.014(7) 0.015(10) -0.006(7)
C8 0.117(9) 0.132(8) 0.041(5) 0.000 -0.033(5) 0.000

loop_
_atom_type_symbol
_atom_type_description
_atom_type_scat_dispersion_real
_atom_type_scat_dispersion_imag
_atom_type_scat_source
C C 0.0033 0.0016 'International Tables Vol C Tables 4.2.6.8 and 6.1.1.4'
H H 0.0000 0.0000 'International Tables Vol C Tables 4.2.6.8 and 6.1.1.4'
N N 0.0061 0.0033 'International Tables Vol C Tables 4.2.6.8 and 6.1.1.4'
O O 0.0106 0.0060 'International Tables Vol C Tables 4.2.6.8 and 6.1.1.4'
Cl Cl 0.1484 0.1585 'International Tables Vol C Tables 4.2.6.8 and 6.1.1.4'
Co Co 0.3494 0.9721 'International Tables Vol C Tables 4.2.6.8 and 6.1.1.4'

loop_
_geom_angle_atom_site_label_1
_geom_angle_atom_site_label_2
_geom_angle_atom_site_label_3
_geom_angle
_geom_angle_site_symmetry_1
_geom_angle_site_symmetry_3
N1 Co1 N1 86.8(3) 7_575 .
N1 Co1 N2 157.12(17) 7_575 .
N1 Co1 N2 88.01(18) . .
N1 Co1 N2 88.01(18) 7_575 7_575
N1 Co1 N2 157.12(17) . 7_575
N2 Co1 N2 88.1(3) . 7_575
N1 Co1 N3 101.72(18) 7_575 .
N1 Co1 N3 101.72(19) . .
N2 Co1 N3 101.16(19) . .
N2 Co1 N3 101.16(19) 7_575 .
O3 Cl1 O2 116.3(6) . 7_575
O3 Cl1 O2 116.3(6) . .
O2 Cl1 O2 103.2(11) 7_575 .
O3 Cl1 O1 106.1(8) . .
O2 Cl1 O1 107.2(6) 7_575 .
O2 Cl1 O1 107.2(6) . .
O5 Cl2 O6 111.6(4) . .
O5 Cl2 O6 111.6(4) . 7_575
O6 Cl2 O6 101.4(7) . 7_575
O5 Cl2 O4 113.7(5) . .
O6 Cl2 O4 108.9(4) . .
O6 Cl2 O4 108.9(4) 7_575 .
C7 N3 Co1 172.1(7) . .
C3 N1 C1 108.5(6) . .
C3 N1 C4 109.4(6) . .
C1 N1 C4 110.8(5) . .
C3 N1 Co1 105.7(4) . .
C1 N1 Co1 118.1(3) . .
C4 N1 Co1 104.0(4) . .
C2 N2 C5 123.2(8) . .
C2 N2 C6 110.8(6) . .
C5 N2 C6 93.9(8) . .
C2 N2 C5* 96.2(8) . .
C5 N2 C5* 32.6(7) . .
C6 N2 C5* 123.4(8) . .
C2 N2 Co1 118.1(4) . .
C5 N2 Co1 102.7(7) . .
C6 N2 Co1 104.3(3) . .
C5* N2 Co1 104.9(7) . .
N3 C7 C8 178.4(9) . .
C6 C6 N2 118.2(3) 7_575 .
C3 C3 N1 117.5(3) 7_575 .
C5* C4 C5 34.0(8) . .
C5* C4 N1 114.8(9) . .
C5 C4 N1 116.1(7) . .
C5* C5 C4 60.4(18) . .
C5* C5 N2 78.7(19) . .
C4 C5 N2 109.7(10) . .
C5 C5* C4 86(2) . .
C5 C5* N2 68.7(17) . .
C4 C5* N2 116.5(11) . .

loop_
_geom_bond_atom_site_label_1
_geom_bond_atom_site_label_2
_geom_bond_distance
_geom_bond_site_symmetry_2
Co1 N1 1.982(4) 7_575
Co1 N1 1.982(4) .
Co1 N2 1.998(4) .
Co1 N2 1.999(4) 7_575
Co1 N3 2.022(6) .
Cl1 O3 1.281(8) .
Cl1 O2 1.326(7) 7_575
Cl1 O2 1.326(7) .
Cl1 O1 1.389(9) .
Cl2 O5 1.349(7) .
Cl2 O6 1.399(6) .
Cl2 O6 1.399(6) 7_575
Cl2 O4 1.420(6) .
N3 C7 1.173(9) .
N1 C3 1.457(8) .
N1 C1 1.498(7) .
N1 C4 1.515(7) .
N2 C2 1.454(8) .
N2 C5 1.453(16) .
N2 C6 1.480(7) .
N2 C5* 1.529(16) .
C7 C8 1.494(11) .
C6 C6 1.379(13) 7_575
C3 C3 1.381(15) 7_575
C4 C5* 1.308(19) .
C4 C5 1.501(17) .
C5 C5* 0.841(17) .

loop_
_geom_torsion_atom_site_label_1
_geom_torsion_atom_site_label_2
_geom_torsion_atom_site_label_3
_geom_torsion_atom_site_label_4
_geom_torsion
_geom_torsion_site_symmetry_1
_geom_torsion_site_symmetry_4
N1 Co1 N3 C7 -44.58(14) 7_575 .
N1 Co1 N3 C7 44.58(14) . .
N2 Co1 N3 C7 134.85(13) . .
N2 Co1 N3 C7 -134.85(13) 7_575 .
N1 Co1 N1 C3 -22.2(6) 7_575 .
N2 Co1 N1 C3 135.5(5) . .
N2 Co1 N1 C3 55.0(7) 7_575 .
N3 Co1 N1 C3 -123.6(5) . .
N1 Co1 N1 C1 99.3(4) 7_575 .
N2 Co1 N1 C1 -103.0(4) . .
N2 Co1 N1 C1 176.6(5) 7_575 .
N3 Co1 N1 C1 -2.0(5) . .
N1 Co1 N1 C4 -137.4(4) 7_575 .
N2 Co1 N1 C4 20.3(5) . .
N2 Co1 N1 C4 -60.2(7) 7_575 .
N3 Co1 N1 C4 121.2(5) . .
N1 Co1 N2 C2 178.4(5) 7_575 .
N1 Co1 N2 C2 101.4(5) . .
N2 Co1 N2 C2 -101.2(5) 7_575 .
N3 Co1 N2 C2 -0.2(5) . .
N1 Co1 N2 C5 39.3(9) 7_575 .
N1 Co1 N2 C5 -37.7(7) . .
N2 Co1 N2 C5 119.7(7) 7_575 .
N3 Co1 N2 C5 -139.3(7) . .
N1 Co1 N2 C6 -58.2(7) 7_575 .
N1 Co1 N2 C6 -135.2(5) . .
N2 Co1 N2 C6 22.2(6) 7_575 .
N3 Co1 N2 C6 123.2(5) . .
N1 Co1 N2 C5* 72.8(8) 7_575 .
N1 Co1 N2 C5* -4.2(7) . .
N2 Co1 N2 C5* 153.2(7) 7_575 .
N3 Co1 N2 C5* -105.8(7) . .
Co1 N3 C7 C8 180.00(5) . .
C2 N2 C6 C6 110.0(4) . 7_575
C5 N2 C6 C6 -122.1(7) . 7_575
C5* N2 C6 C6 -137.1(8) . 7_575
Co1 N2 C6 C6 -18.0(4) . 7_575
C1 N1 C3 C3 -109.6(4) . 7_575
C4 N1 C3 C3 129.5(4) . 7_575
Co1 N1 C3 C3 18.1(5) . 7_575
C3 N1 C4 C5* -149.2(11) . .
C1 N1 C4 C5* 91.3(11) . .
Co1 N1 C4 C5* -36.6(11) . .
C3 N1 C4 C5 -111.5(12) . .
C1 N1 C4 C5 129.0(11) . .
Co1 N1 C4 C5 1.1(12) . .
N1 C4 C5 C5* -96.2(19) . .
C5* C4 C5 N2 63.6(17) . .
N1 C4 C5 N2 -32.6(16) . .
C2 N2 C5 C5* -38(2) . .
C6 N2 C5 C5* -156.5(18) . .
Co1 N2 C5 C5* 98.0(19) . .
C2 N2 C5 C4 -91.0(12) . .
C6 N2 C5 C4 151.0(11) . .
C5* N2 C5 C4 -52.6(15) . .
Co1 N2 C5 C4 45.4(12) . .
N2 C5 C5* C4 -120.7(8) . .
C4 C5 C5* N2 120.7(8) . .
N1 C4 C5* C5 100.5(18) . .
C5 C4 C5* N2 -63.6(15) . .
N1 C4 C5* N2 36.9(17) . .
C2 N2 C5* C5 148.5(18) . .
C6 N2 C5* C5 29(2) . .
Co1 N2 C5* C5 -90.3(19) . .
C2 N2 C5* C4 -138.1(13) . .
C5 N2 C5* C4 73(2) . .
C6 N2 C5* C4 102.0(14) . .
Co1 N2 C5* C4 -16.8(15) . .
